data_4076347
loop_
_publ_author_name
'Honz\'i\<cek, Jan'
'Kratochv\'il, Pavel'
'Vinkl\'arek, Jarom\'ir'
'Eisner, Ale\<s'
'Pad\<elkov\'a, Zde\<nka'

_publ_section_title
;
 Effect of the Substitution on the Protonation of Allyl Cyclopentadienyl
 Molybdenum(II) Compounds
;
_journal_issue 6
_journal_name_full Organometallics
_journal_page_first 2193
_journal_paper_doi 10.1021/om2010244
_journal_volume 31
_journal_year 2012
_chemical_formula_moiety 'C20 H28 Mo N2 O4'
_chemical_formula_sum 'C20 H28 Mo N2 O4'
_chemical_formula_weight 456.38
_chemical_name_systematic
; 
 ? 
;
_space_group_IT_number 2
_symmetry_cell_setting triclinic
_symmetry_space_group_name_Hall '-P 1'
_symmetry_space_group_name_H-M 'P -1'
_atom_sites_solution_hydrogens geom
_atom_sites_solution_primary direct
_atom_sites_solution_secondary difmap
_audit_creation_method SHELXL-97
_cell_angle_alpha 66.654(4)
_cell_angle_beta 77.431(4)
_cell_angle_gamma 84.127(4)
_cell_formula_units_Z 2
_cell_length_a 10.1270(4)
_cell_length_b 10.7620(4)
_cell_length_c 10.8101(5)
_cell_measurement_reflns_used 21147
_cell_measurement_temperature 150(1)
_cell_measurement_theta_max 27.5
_cell_measurement_theta_min 1
_cell_volume 1055.61(8)
_computing_cell_refinement 'COLLECT and DENZO'
_computing_data_collection 'COLLECT (Hooft, 1998) and DENZO (Otwinowski & Minor, 1997)'
_computing_data_reduction 'COLLECT and DENZO'
_computing_molecular_graphics 'PLATON (Spek, 2003)'
_computing_publication_material 'SHELXL-97 (Sheldrick, 1997)'
_computing_structure_refinement 'SHELXL-97 (Sheldrick, 1997)'
_computing_structure_solution 'SIR92 (Altomare et al., 1994)'
_diffrn_ambient_temperature 150(1)
_diffrn_detector_area_resol_mean 9.091
_diffrn_measured_fraction_theta_full 0.995
_diffrn_measured_fraction_theta_max 0.995
_diffrn_measurement_device_type 'Bruker Nonius KappaCCD area detector'
_diffrn_measurement_method '\f and \w scans to fill the Ewald sphere'
_diffrn_radiation_monochromator graphite
_diffrn_radiation_source 'fine-focus sealed tube'
_diffrn_radiation_type MoK\a
_diffrn_radiation_wavelength 0.71073
_diffrn_reflns_av_R_equivalents 0.0299
_diffrn_reflns_av_sigmaI/netI 0.0211
_diffrn_reflns_limit_h_max 13
_diffrn_reflns_limit_h_min -13
_diffrn_reflns_limit_k_max 13
_diffrn_reflns_limit_k_min -13
_diffrn_reflns_limit_l_max 14
_diffrn_reflns_limit_l_min -14
_diffrn_reflns_number 21051
_diffrn_reflns_theta_full 27.50
_diffrn_reflns_theta_max 27.50
_diffrn_reflns_theta_min 2.06
_diffrn_standards_number 0
_exptl_absorpt_coefficient_mu 0.647
_exptl_absorpt_correction_T_max 0.961
_exptl_absorpt_correction_T_min 0.838
_exptl_absorpt_correction_type integration
_exptl_absorpt_process_details
;
Gaussian integration (Coppens, 1970)
;
_exptl_crystal_colour yellow
_exptl_crystal_density_diffrn 1.436
_exptl_crystal_density_method 'not measured'
_exptl_crystal_description plate
_exptl_crystal_F_000 472
_exptl_crystal_size_max 0.43
_exptl_crystal_size_mid 0.18
_exptl_crystal_size_min 0.08
_refine_diff_density_max 0.376
_refine_diff_density_min -0.565
_refine_diff_density_rms 0.063
_refine_ls_extinction_method none
_refine_ls_goodness_of_fit_ref 1.094
_refine_ls_hydrogen_treatment constr
_refine_ls_matrix_type full
_refine_ls_number_parameters 244
_refine_ls_number_reflns 4811
_refine_ls_number_restraints 0
_refine_ls_restrained_S_all 1.094
_refine_ls_R_factor_all 0.0255
_refine_ls_R_factor_gt 0.0217
_refine_ls_shift/su_max 0.001
_refine_ls_shift/su_mean 0.000
_refine_ls_structure_factor_coef Fsqd
_refine_ls_weighting_details 'calc w=1/[\s^2^(Fo^2^)+(0.0216P)^2^+0.6670P] where P=(Fo^2^+2Fc^2^)/3'
_refine_ls_weighting_scheme calc
_refine_ls_wR_factor_gt 0.0511
_refine_ls_wR_factor_ref 0.0536
_reflns_number_gt 4438
_reflns_number_total 4811
_reflns_threshold_expression >2sigma(I)
_cod_data_source_file om2010244_si_001.cif
_cod_data_source_block 7
_cod_database_code 4076347

loop_
_symmetry_equiv_pos_as_xyz
'x, y, z'
'-x, -y, -z'

loop_
_atom_site_label
_atom_site_type_symbol
_atom_site_fract_x
_atom_site_fract_y
_atom_site_fract_z
_atom_site_U_iso_or_equiv
_atom_site_adp_type
_atom_site_occupancy
_atom_site_symmetry_multiplicity
_atom_site_calc_flag
_atom_site_refinement_flags
Mo1 Mo 0.743118(13) 0.214713(13) 0.480397(14) 0.01448(5) Uani 1 1 d .
O2 O 0.79909(12) 0.58778(12) 0.50823(12) 0.0226(2) Uani 1 1 d .
O1 O 0.53097(12) 0.23078(12) 0.81656(12) 0.0215(2) Uani 1 1 d .
N2 N 0.70838(14) 0.44049(13) 0.72243(14) 0.0187(3) Uani 1 1 d .
H2 H 0.6572 0.3714 0.7669 0.022 Uiso 1 1 calc .
C6 C 0.47700(15) 0.25577(15) 0.71685(16) 0.0155(3) Uani 1 1 d .
N1 N 0.35052(13) 0.22173(13) 0.72694(13) 0.0159(3) Uani 1 1 d .
H1 H 0.3195 0.2487 0.6523 0.019 Uiso 1 1 calc .
O3 O 0.96487(15) 0.20572(16) 0.23644(16) 0.0408(4) Uani 1 1 d .
C20 C 0.69667(18) 0.05111(18) 0.46628(19) 0.0258(4) Uani 1 1 d .
C11 C 0.73038(15) 0.48817(15) 0.58542(16) 0.0164(3) Uani 1 1 d .
C2 C 0.66382(15) 0.41571(15) 0.52189(16) 0.0149(3) Uani 1 1 d .
C12 C 0.76482(17) 0.49693(17) 0.80382(17) 0.0212(3) Uani 1 1 d .
O4 O 0.66894(16) -0.04479(15) 0.45529(18) 0.0427(4) Uani 1 1 d .
C3 C 0.70159(15) 0.44858(15) 0.37836(16) 0.0168(3) Uani 1 1 d .
H3 H 0.7714 0.5056 0.3194 0.020 Uiso 1 1 d R
C10 C 0.12864(17) 0.1284(2) 0.81410(19) 0.0288(4) Uani 1 1 d .
H10A H 0.0983 0.2166 0.7590 0.035 Uiso 1 1 d R
H10B H 0.0603 0.0885 0.8944 0.035 Uiso 1 1 d R
H10C H 0.1451 0.0723 0.7617 0.035 Uiso 1 1 d R
C5 C 0.52371(15) 0.30493(15) 0.45853(16) 0.0169(3) Uani 1 1 d .
H5 H 0.4560 0.2509 0.4617 0.020 Uiso 1 1 d R
C1 C 0.55192(15) 0.32419(15) 0.57264(15) 0.0145(3) Uani 1 1 d .
C19 C 0.88441(17) 0.20900(18) 0.32879(19) 0.0246(4) Uani 1 1 d .
C17 C 0.8385(2) 0.14357(19) 0.6637(2) 0.0302(4) Uani 1 1 d .
H17 H 0.8174 0.1903 0.7219 0.036 Uiso 1 1 d R
C7 C 0.25945(16) 0.14119(17) 0.85645(17) 0.0205(3) Uani 1 1 d .
C4 C 0.61579(16) 0.38073(16) 0.33921(16) 0.0183(3) Uani 1 1 d .
H4 H 0.6192 0.3854 0.2508 0.022 Uiso 1 1 d R
C18 C 0.94891(19) 0.1820(2) 0.5552(2) 0.0339(4) Uani 1 1 d .
H18A H 1.0084 0.1102 0.5412 0.041 Uiso 1 1 d R
H18B H 0.9958 0.2626 0.5399 0.041 Uiso 1 1 d R
C9 C 0.2316(2) 0.2144(2) 0.95495(19) 0.0307(4) Uani 1 1 d .
H9A H 0.3153 0.2292 0.9747 0.037 Uiso 1 1 d R
H9B H 0.1738 0.1606 1.0388 0.037 Uiso 1 1 d R
H9C H 0.1878 0.2999 0.9132 0.037 Uiso 1 1 d R
C16 C 0.7592(2) 0.03477(19) 0.6867(2) 0.0316(4) Uani 1 1 d .
H16A H 0.6799 0.0168 0.7598 0.038 Uiso 1 1 d R
H16B H 0.8068 -0.0461 0.6806 0.038 Uiso 1 1 d R
C8 C 0.3222(2) 0.00143(18) 0.9206(2) 0.0309(4) Uani 1 1 d .
H8A H 0.3388 -0.0422 0.8563 0.037 Uiso 1 1 d R
H8B H 0.2613 -0.0520 1.0021 0.037 Uiso 1 1 d R
H8C H 0.4060 0.0102 0.9439 0.037 Uiso 1 1 d R
C13 C 0.91882(19) 0.4809(2) 0.7774(2) 0.0321(4) Uani 1 1 d .
H13A H 0.9435 0.3874 0.7978 0.038 Uiso 1 1 d R
H13B H 0.9545 0.5122 0.8351 0.038 Uiso 1 1 d R
H13C H 0.9553 0.5335 0.6829 0.038 Uiso 1 1 d R
C15 C 0.7233(2) 0.64589(19) 0.7687(2) 0.0312(4) Uani 1 1 d .
H15A H 0.7603 0.6969 0.6739 0.037 Uiso 1 1 d R
H15B H 0.7578 0.6793 0.8254 0.037 Uiso 1 1 d R
H15C H 0.6264 0.6551 0.7841 0.037 Uiso 1 1 d R
C14 C 0.7066(2) 0.4141(2) 0.9536(2) 0.0400(5) Uani 1 1 d .
H14A H 0.6096 0.4215 0.9688 0.048 Uiso 1 1 d R
H14B H 0.7394 0.4480 1.0109 0.048 Uiso 1 1 d R
H14C H 0.7339 0.3209 0.9756 0.048 Uiso 1 1 d R

loop_
_atom_site_aniso_label
_atom_site_aniso_U_11
_atom_site_aniso_U_22
_atom_site_aniso_U_33
_atom_site_aniso_U_23
_atom_site_aniso_U_13
_atom_site_aniso_U_12
Mo1 0.01410(7) 0.01306(7) 0.01673(7) -0.00646(5) -0.00236(5) -0.00053(4)
O2 0.0245(6) 0.0191(6) 0.0228(6) -0.0055(5) -0.0028(5) -0.0085(5)
O1 0.0219(6) 0.0250(6) 0.0165(6) -0.0043(5) -0.0058(5) -0.0061(5)
N2 0.0209(7) 0.0176(7) 0.0191(7) -0.0079(5) -0.0025(5) -0.0058(5)
C6 0.0174(7) 0.0124(7) 0.0166(7) -0.0056(6) -0.0030(6) -0.0004(5)
N1 0.0158(6) 0.0168(6) 0.0133(6) -0.0034(5) -0.0024(5) -0.0029(5)
O3 0.0325(8) 0.0489(9) 0.0399(8) -0.0246(7) 0.0099(6) -0.0011(6)
C20 0.0223(8) 0.0242(9) 0.0320(10) -0.0141(7) -0.0008(7) -0.0014(7)
C11 0.0145(7) 0.0147(7) 0.0207(8) -0.0077(6) -0.0033(6) 0.0008(5)
C2 0.0151(7) 0.0116(7) 0.0176(7) -0.0053(6) -0.0035(6) 0.0011(5)
C12 0.0236(8) 0.0230(8) 0.0217(8) -0.0117(7) -0.0066(7) -0.0030(6)
O4 0.0446(9) 0.0307(8) 0.0629(10) -0.0295(7) -0.0040(8) -0.0104(6)
C3 0.0171(7) 0.0140(7) 0.0162(7) -0.0033(6) -0.0021(6) 0.0010(5)
C10 0.0180(8) 0.0361(10) 0.0259(9) -0.0048(8) -0.0015(7) -0.0092(7)
C5 0.0152(7) 0.0175(7) 0.0191(8) -0.0077(6) -0.0050(6) 0.0005(6)
C1 0.0131(7) 0.0134(7) 0.0165(7) -0.0055(6) -0.0031(6) 0.0008(5)
C19 0.0221(8) 0.0236(9) 0.0296(9) -0.0126(7) -0.0034(7) -0.0002(6)
C17 0.0374(10) 0.0283(9) 0.0277(9) -0.0102(8) -0.0179(8) 0.0091(8)
C7 0.0185(8) 0.0213(8) 0.0162(7) -0.0022(6) 0.0001(6) -0.0056(6)
C4 0.0197(7) 0.0189(8) 0.0156(7) -0.0057(6) -0.0052(6) 0.0023(6)
C18 0.0265(9) 0.0364(11) 0.0394(11) -0.0096(9) -0.0172(8) -0.0001(8)
C9 0.0302(9) 0.0392(11) 0.0203(9) -0.0119(8) 0.0029(7) -0.0064(8)
C16 0.0351(10) 0.0241(9) 0.0263(9) 0.0005(7) -0.0086(8) 0.0032(7)
C8 0.0318(10) 0.0218(9) 0.0290(10) 0.0032(7) -0.0083(8) -0.0057(7)
C13 0.0254(9) 0.0371(11) 0.0396(11) -0.0176(9) -0.0136(8) 0.0018(8)
C15 0.0350(10) 0.0287(10) 0.0419(11) -0.0236(9) -0.0142(9) 0.0029(8)
C14 0.0530(13) 0.0473(13) 0.0231(10) -0.0148(9) -0.0039(9) -0.0184(10)

loop_
_atom_type_symbol
_atom_type_description
_atom_type_scat_dispersion_real
_atom_type_scat_dispersion_imag
_atom_type_scat_source
C C 0.0033 0.0016 'International Tables Vol C Tables 4.2.6.8 and 6.1.1.4'
H H 0.0000 0.0000 'International Tables Vol C Tables 4.2.6.8 and 6.1.1.4'
Mo Mo -1.6832 0.6857 'International Tables Vol C Tables 4.2.6.8 and 6.1.1.4'
N N 0.0061 0.0033 'International Tables Vol C Tables 4.2.6.8 and 6.1.1.4'
O O 0.0106 0.0060 'International Tables Vol C Tables 4.2.6.8 and 6.1.1.4'

loop_
_exptl_crystal_face_index_h
_exptl_crystal_face_index_k
_exptl_crystal_face_index_l
_exptl_crystal_face_perp_dist
-1 0 0 0.081
1 0 0 0.070
0 -1 0 0.175
0 1 0 0.167
0 0 1 0.023
0 0 -1 0.038

loop_
_geom_angle_atom_site_label_1
_geom_angle_atom_site_label_2
_geom_angle_atom_site_label_3
_geom_angle
C20 Mo1 C19 79.32(7)
C20 Mo1 C17 105.05(8)
C19 Mo1 C17 106.35(8)
C20 Mo1 C4 102.87(7)
C19 Mo1 C4 94.09(7)
C17 Mo1 C4 147.88(7)
C20 Mo1 C16 72.15(8)
C19 Mo1 C16 112.73(7)
C17 Mo1 C16 35.70(7)
C4 Mo1 C16 150.61(6)
C20 Mo1 C18 109.79(8)
C19 Mo1 C18 72.98(8)
C17 Mo1 C18 35.41(7)
C4 Mo1 C18 141.45(6)
C16 Mo1 C18 62.53(7)
C20 Mo1 C3 137.70(7)
C19 Mo1 C3 94.76(6)
C17 Mo1 C3 116.67(6)
C4 Mo1 C3 35.24(5)
C16 Mo1 C3 144.47(7)
C18 Mo1 C3 108.21(6)
C20 Mo1 C5 90.89(6)
C19 Mo1 C5 124.65(7)
C17 Mo1 C5 128.64(7)
C4 Mo1 C5 35.15(5)
C16 Mo1 C5 115.49(6)
C18 Mo1 C5 155.94(7)
C3 Mo1 C5 58.11(5)
C20 Mo1 C1 113.15(6)
C19 Mo1 C1 151.06(6)
C17 Mo1 C1 95.73(6)
C4 Mo1 C1 58.35(5)
C16 Mo1 C1 96.13(6)
C18 Mo1 C1 121.97(7)
C3 Mo1 C1 58.02(5)
C5 Mo1 C1 34.73(5)
C20 Mo1 C2 147.28(6)
C19 Mo1 C2 125.06(6)
C17 Mo1 C2 89.52(6)
C4 Mo1 C2 58.36(5)
C16 Mo1 C2 110.16(6)
C18 Mo1 C2 99.10(7)
C3 Mo1 C2 34.71(5)
C5 Mo1 C2 57.98(5)
C1 Mo1 C2 34.99(5)
C11 N2 C12 125.26(13)
C11 N2 H2 117.4
C12 N2 H2 117.4
O1 C6 N1 123.98(14)
O1 C6 C1 121.62(14)
N1 C6 C1 114.37(13)
C6 N1 C7 125.28(13)
C6 N1 H1 117.4
C7 N1 H1 117.4
O4 C20 Mo1 178.70(18)
O2 C11 N2 124.73(14)
O2 C11 C2 118.18(14)
N2 C11 C2 117.08(13)
C3 C2 C1 107.09(13)
C3 C2 C11 118.84(13)
C1 C2 C11 133.65(14)
C3 C2 Mo1 70.46(8)
C1 C2 Mo1 72.30(8)
C11 C2 Mo1 127.65(10)
N2 C12 C14 106.14(14)
N2 C12 C13 109.58(14)
C14 C12 C13 109.71(16)
N2 C12 C15 110.92(14)
C14 C12 C15 109.88(16)
C13 C12 C15 110.52(15)
C4 C3 C2 109.00(14)
C4 C3 Mo1 71.51(9)
C2 C3 Mo1 74.82(9)
C4 C3 H3 125.4
C2 C3 H3 125.6
Mo1 C3 H3 119.9
C7 C10 H10A 109.4
C7 C10 H10B 109.7
H10A C10 H10B 109.4
C7 C10 H10C 109.4
H10A C10 H10C 109.4
H10B C10 H10C 109.5
C4 C5 C1 108.88(14)
C4 C5 Mo1 71.33(9)
C1 C5 Mo1 74.38(9)
C4 C5 H5 125.5
C1 C5 H5 125.6
Mo1 C5 H5 120.2
C5 C1 C2 107.33(13)
C5 C1 C6 123.68(13)
C2 C1 C6 128.97(14)
C5 C1 Mo1 70.89(8)
C2 C1 Mo1 72.71(8)
C6 C1 Mo1 120.58(10)
O3 C19 Mo1 177.67(16)
C18 C17 C16 120.64(19)
C18 C17 Mo1 77.04(11)
C16 C17 Mo1 76.40(11)
C18 C17 H17 119.9
C16 C17 H17 119.5
Mo1 C17 H17 117.9
N1 C7 C8 109.56(14)
N1 C7 C9 110.46(14)
C8 C7 C9 111.35(15)
N1 C7 C10 105.33(13)
C8 C7 C10 109.77(15)
C9 C7 C10 110.20(15)
C5 C4 C3 107.70(14)
C5 C4 Mo1 73.52(9)
C3 C4 Mo1 73.25(9)
C5 C4 H4 126.2
C3 C4 H4 126.1
Mo1 C4 H4 119.2
C17 C18 Mo1 67.55(10)
C17 C18 H18A 117.0
Mo1 C18 H18A 117.0
C17 C18 H18B 116.9
Mo1 C18 H18B 116.9
H18A C18 H18B 113.9
C7 C9 H9A 109.7
C7 C9 H9B 109.6
H9A C9 H9B 109.4
C7 C9 H9C 109.1
H9A C9 H9C 109.5
H9B C9 H9C 109.5
C17 C16 Mo1 67.91(10)
C17 C16 H16A 116.9
Mo1 C16 H16A 116.9
C17 C16 H16B 116.8
Mo1 C16 H16B 116.9
H16A C16 H16B 113.9
C7 C8 H8A 109.5
C7 C8 H8B 109.5
H8A C8 H8B 109.4
C7 C8 H8C 109.4
H8A C8 H8C 109.5
H8B C8 H8C 109.5
C12 C13 H13A 109.7
C12 C13 H13B 109.2
H13A C13 H13B 109.5
C12 C13 H13C 109.5
H13A C13 H13C 109.5
H13B C13 H13C 109.4
C12 C15 H15A 109.0
C12 C15 H15B 109.5
H15A C15 H15B 109.5
C12 C15 H15C 109.9
H15A C15 H15C 109.4
H15B C15 H15C 109.5
C12 C14 H14A 109.4
C12 C14 H14B 109.3
H14A C14 H14B 109.4
C12 C14 H14C 109.6
H14A C14 H14C 109.5
H14B C14 H14C 109.5

loop_
_geom_bond_atom_site_label_1
_geom_bond_atom_site_label_2
_geom_bond_distance
Mo1 C20 1.9386(18)
Mo1 C19 1.9438(18)
Mo1 C17 2.2197(18)
Mo1 C4 2.3255(15)
Mo1 C16 2.3284(18)
Mo1 C18 2.3406(18)
Mo1 C3 2.3480(15)
Mo1 C5 2.3539(15)
Mo1 C1 2.3991(15)
Mo1 C2 2.4045(15)
O2 C11 1.2332(19)
O1 C6 1.2367(19)
N2 C11 1.336(2)
N2 C12 1.478(2)
N2 H2 0.8600
C6 N1 1.3380(19)
C6 C1 1.496(2)
N1 C7 1.484(2)
N1 H1 0.8600
O3 C19 1.153(2)
C20 O4 1.153(2)
C11 C2 1.506(2)
C2 C3 1.419(2)
C2 C1 1.444(2)
C12 C14 1.521(3)
C12 C13 1.528(2)
C12 C15 1.530(2)
C3 C4 1.415(2)
C3 H3 0.9301
C10 C7 1.528(2)
C10 H10A 0.9601
C10 H10B 0.9593
C10 H10C 0.9605
C5 C4 1.413(2)
C5 C1 1.419(2)
C5 H5 0.9297
C17 C18 1.391(3)
C17 C16 1.398(3)
C17 H17 0.9296
C7 C8 1.522(2)
C7 C9 1.524(3)
C4 H4 0.9299
C18 H18A 0.9699
C18 H18B 0.9704
C9 H9A 0.9603
C9 H9B 0.9599
C9 H9C 0.9601
C16 H16A 0.9702
C16 H16B 0.9698
C8 H8A 0.9608
C8 H8B 0.9600
C8 H8C 0.9597
C13 H13A 0.9594
C13 H13B 0.9606
C13 H13C 0.9596
C15 H15A 0.9597
C15 H15B 0.9594
C15 H15C 0.9605
C14 H14A 0.9604
C14 H14B 0.9594
C14 H14C 0.9601

loop_
_geom_hbond_atom_site_label_D
_geom_hbond_atom_site_label_H
_geom_hbond_atom_site_label_A
_geom_hbond_distance_DH
_geom_hbond_distance_HA
_geom_hbond_distance_DA
_geom_hbond_angle_DHA
_geom_hbond_site_symmetry_A
N2 H2 O1 0.86 1.91 2.7515(17) 164.0 .
N1 H1 O2 0.86 2.37 3.1417(18) 150.0 2_666
